data_4324547
loop_
_publ_author_name
'Manish K. Sharma'
'Parimal K. Bharadwaj'

_publ_section_title
;
 A Dynamic Open Framework Exhibiting Guest- and/or Temperature-Induced
 Bicycle-Pedal Motion in Single-Crystal to Single-Crystal Transformation
;
_journal_name_full 'Inorganic Chemistry'
_journal_page_first 1889
_journal_page_last 1897
_journal_paper_doi 10.1021/ic102305v
_journal_volume 50
_journal_year 2011
_chemical_formula_moiety 'C56 H72 Cd Cl2 N16 O12'
_chemical_formula_sum 'C56 H72 Cd Cl2 N16 O12'
_chemical_formula_weight 1344.60
_chemical_name_systematic
;
 ?
;
_space_group_IT_number 2
_symmetry_cell_setting triclinic
_symmetry_space_group_name_Hall '-P 1'
_symmetry_space_group_name_H-M 'P -1'
_atom_sites_solution_hydrogens geom
_atom_sites_solution_primary direct
_atom_sites_solution_secondary difmap
_audit_creation_method SHELXL-97
_cell_angle_alpha 76.404(5)
_cell_angle_beta 77.217(5)
_cell_angle_gamma 82.000(4)
_cell_formula_units_Z 1
_cell_length_a 10.203(3)
_cell_length_b 10.415(5)
_cell_length_c 15.118(6)
_cell_measurement_reflns_used 999
_cell_measurement_temperature 100(2)
_cell_measurement_theta_max 25.00
_cell_measurement_theta_min 2.02
_cell_volume 1516.3(10)
_computing_cell_refinement 'SAINT 6.45 ( Bruker, 2003)'
_computing_data_collection 'SMART 5.628 (Bruker, 2003)'
_computing_data_reduction 'SAINT 6.45 ( Bruker, 2003)'
_computing_molecular_graphics 'DIAMOND 2.1e'
_computing_structure_refinement 'SHELXL-97 (Sheldrick, 1997)'
_computing_structure_solution SIR-97
_diffrn_ambient_temperature 100(2)
_diffrn_measured_fraction_theta_full 0.978
_diffrn_measured_fraction_theta_max 0.978
_diffrn_measurement_device_type 'BRUKER SMART APEX'
_diffrn_measurement_method /w-scans
_diffrn_radiation_monochromator graphite
_diffrn_radiation_source 'fine-focus sealed tube'
_diffrn_radiation_type MoK\a
_diffrn_radiation_wavelength 0.71069
_diffrn_reflns_av_R_equivalents 0.0249
_diffrn_reflns_av_sigmaI/netI 0.0498
_diffrn_reflns_limit_h_max 7
_diffrn_reflns_limit_h_min -12
_diffrn_reflns_limit_k_max 12
_diffrn_reflns_limit_k_min -12
_diffrn_reflns_limit_l_max 16
_diffrn_reflns_limit_l_min -17
_diffrn_reflns_number 7726
_diffrn_reflns_theta_full 25.00
_diffrn_reflns_theta_max 25.00
_diffrn_reflns_theta_min 2.02
_exptl_absorpt_coefficient_mu 0.523
_exptl_absorpt_correction_T_max 0.9351
_exptl_absorpt_correction_T_min 0.9210
_exptl_absorpt_correction_type empirical
_exptl_absorpt_process_details SADABS
_exptl_crystal_colour orange
_exptl_crystal_density_diffrn 1.472
_exptl_crystal_description block
_exptl_crystal_F_000 698
_exptl_crystal_size_max 0.16
_exptl_crystal_size_mid 0.14
_exptl_crystal_size_min 0.13
_refine_diff_density_max 1.499
_refine_diff_density_min -1.500
_refine_diff_density_rms 0.219
_refine_ls_extinction_method none
_refine_ls_goodness_of_fit_ref 1.123
_refine_ls_hydrogen_treatment refU
_refine_ls_matrix_type full
_refine_ls_number_parameters 394
_refine_ls_number_reflns 5215
_refine_ls_number_restraints 0
_refine_ls_restrained_S_all 1.123
_refine_ls_R_factor_all 0.0719
_refine_ls_R_factor_gt 0.0630
_refine_ls_shift/su_max 0.000
_refine_ls_shift/su_mean 0.000
_refine_ls_structure_factor_coef Fsqd
_refine_ls_weighting_details 'calc w=1/[\s^2^(Fo^2^)+(0.1124P)^2^+4.4773P] where P=(Fo^2^+2Fc^2^)/3'
_refine_ls_weighting_scheme calc
_refine_ls_wR_factor_gt 0.1668
_refine_ls_wR_factor_ref 0.1901
_reflns_number_gt 4727
_reflns_number_total 5215
_reflns_threshold_expression >2sigma(I)
_cod_data_source_file ic102305v_si_002_7.cif
_cod_data_source_block Compound4
_cod_database_code 4324547

loop_
_symmetry_equiv_pos_as_xyz
'x, y, z'
'-x, -y, -z'

loop_
_atom_site_label
_atom_site_type_symbol
_atom_site_fract_x
_atom_site_fract_y
_atom_site_fract_z
_atom_site_U_iso_or_equiv
_atom_site_adp_type
_atom_site_occupancy
_atom_site_symmetry_multiplicity
_atom_site_calc_flag
_atom_site_refinement_flags
Cd1 Cd 0.5000 0.5000 0.0000 0.0145(2) Uani 1 2 d S
Cl2 Cl 0.36890(13) 0.14402(12) -0.20255(9) 0.0246(3) Uani 1 1 d .
O1 O 0.3628(3) 0.3282(3) 0.0260(2) 0.0216(7) Uani 1 1 d .
O2 O 0.4622(5) 0.2365(5) -0.2564(4) 0.0549(13) Uani 1 1 d .
O3 O 0.3188(5) 0.0796(5) -0.2579(4) 0.0581(15) Uani 1 1 d .
O4 O 0.4319(5) 0.0473(5) -0.1371(3) 0.0467(11) Uani 1 1 d .
O5 O 0.2550(5) 0.2182(4) -0.1543(3) 0.0413(11) Uani 1 1 d .
O6 O 0.3466(8) -0.1503(15) -0.4351(5) 0.208(8) Uani 1 1 d .
N1 N 0.3218(4) 0.5844(4) 0.1074(3) 0.0179(8) Uani 1 1 d .
N2 N 0.1793(4) 0.6732(4) 0.2142(3) 0.0158(8) Uani 1 1 d .
N3 N -0.0373(4) 0.9911(4) 0.4748(3) 0.0254(9) Uani 1 1 d .
N4 N 0.3775(4) 0.6016(4) -0.1123(3) 0.0166(8) Uani 1 1 d .
N5 N 0.2614(4) 0.6338(4) -0.2230(3) 0.0166(8) Uani 1 1 d .
N6 N -0.0248(5) 0.5479(5) -0.4843(4) 0.0411(13) Uani 1 1 d .
N7 N 0.2566(4) 0.1410(4) 0.0747(3) 0.0193(9) Uani 1 1 d .
N8 N 0.5532(6) -0.1727(6) -0.4188(4) 0.0498(16) Uani 1 1 d .
C1 C 0.3106(5) 0.6539(5) 0.1716(3) 0.0161(9) Uani 1 1 d .
H1 H 0.3826 0.6855 0.1858 0.019 Uiso 1 1 calc R
C2 C 0.1921(5) 0.5606(5) 0.1075(3) 0.0179(10) Uani 1 1 d .
H2 H 0.1691 0.5139 0.0686 0.022 Uiso 1 1 calc R
C3 C 0.1030(5) 0.6148(5) 0.1725(3) 0.0194(10) Uani 1 1 d .
H3 H 0.0098 0.6131 0.1862 0.023 Uiso 1 1 calc R
C4 C 0.1271(5) 0.7531(5) 0.2821(3) 0.0168(9) Uani 1 1 d .
C5 C 0.2055(5) 0.7632(5) 0.3443(3) 0.0209(10) Uani 1 1 d .
H5 H 0.2911 0.7181 0.3422 0.025 Uiso 1 1 calc R
C6 C 0.1550(5) 0.8412(5) 0.4092(4) 0.0247(11) Uani 1 1 d .
H6 H 0.2064 0.8486 0.4512 0.030 Uiso 1 1 calc R
C7 C 0.0266(5) 0.9084(5) 0.4112(3) 0.0196(10) Uani 1 1 d .
C8 C -0.0518(5) 0.8962(5) 0.3494(3) 0.0207(10) Uani 1 1 d .
H8 H -0.1379 0.9402 0.3519 0.025 Uiso 1 1 calc R
C9 C -0.0019(5) 0.8187(5) 0.2841(3) 0.0173(10) Uani 1 1 d .
H9 H -0.0536 0.8106 0.2425 0.021 Uiso 1 1 calc R
C10 C 0.3247(5) 0.5430(5) -0.1623(3) 0.0175(10) Uani 1 1 d .
H10 H 0.3301 0.4517 -0.1569 0.021 Uiso 1 1 calc R
C11 C 0.3471(5) 0.7372(5) -0.1422(3) 0.0207(10) Uani 1 1 d .
H11 H 0.3726 0.8033 -0.1192 0.025 Uiso 1 1 calc R
C12 C 0.2748(5) 0.7576(5) -0.2099(3) 0.0191(10) Uani 1 1 d .
H12 H 0.2408 0.8389 -0.2414 0.023 Uiso 1 1 calc R
C13 C 0.1924(5) 0.6057(5) -0.2885(3) 0.0214(10) Uani 1 1 d .
C14 C 0.2315(6) 0.4900(6) -0.3218(4) 0.0267(11) Uani 1 1 d .
H14 H 0.3011 0.4301 -0.3021 0.032 Uiso 1 1 calc R
C15 C 0.1624(7) 0.4661(7) -0.3862(4) 0.0388(16) Uani 1 1 d .
H15 H 0.1864 0.3895 -0.4098 0.047 Uiso 1 1 calc R
C16 C 0.0574(6) 0.5571(7) -0.4153(4) 0.0353(14) Uani 1 1 d .
C17 C 0.0215(6) 0.6693(7) -0.3810(4) 0.0365(14) Uani 1 1 d .
H17 H -0.0483 0.7293 -0.4002 0.044 Uiso 1 1 calc R
C18 C 0.0884(6) 0.6945(6) -0.3178(4) 0.0286(12) Uani 1 1 d .
H18 H 0.0635 0.7715 -0.2947 0.034 Uiso 1 1 calc R
C19 C 0.3627(5) 0.2077(5) 0.0346(3) 0.0180(10) Uani 1 1 d .
H19 H 0.4423 0.1608 0.0114 0.022 Uiso 1 1 calc R
C20 C 0.1303(5) 0.2107(5) 0.1133(4) 0.0242(11) Uani 1 1 d .
H20A H 0.1503 0.2730 0.1461 0.029 Uiso 1 1 calc R
H20B H 0.0749 0.1470 0.1579 0.029 Uiso 1 1 calc R
C21 C 0.0502(5) 0.2860(5) 0.0394(4) 0.0281(12) Uani 1 1 d .
H21A H -0.0315 0.3295 0.0686 0.042 Uiso 1 1 calc R
H21B H 0.0285 0.2247 0.0074 0.042 Uiso 1 1 calc R
H21C H 0.1035 0.3509 -0.0042 0.042 Uiso 1 1 calc R
C22 C 0.2646(5) -0.0027(5) 0.0849(4) 0.0252(11) Uani 1 1 d .
H22A H 0.2483 -0.0441 0.1504 0.030 Uiso 1 1 calc R
H22B H 0.3551 -0.0341 0.0574 0.030 Uiso 1 1 calc R
C23 C 0.1631(6) -0.0453(5) 0.0391(4) 0.0271(11) Uani 1 1 d .
H23A H 0.1727 -0.1402 0.0474 0.041 Uiso 1 1 calc R
H23B H 0.1797 -0.0059 -0.0260 0.041 Uiso 1 1 calc R
H23C H 0.0732 -0.0166 0.0671 0.041 Uiso 1 1 calc R
C24 C 0.4363(6) -0.1155(7) -0.4144(4) 0.0434(16) Uani 1 1 d .
H24 H 0.4200 -0.0375 -0.3923 0.052 Uiso 1 1 calc R
C25 C 0.6529(14) -0.111(2) -0.3922(9) 0.211(12) Uani 1 1 d .
H25A H 0.6247 -0.0169 -0.3996 0.253 Uiso 1 1 calc R
H25B H 0.7373 -0.1204 -0.4357 0.253 Uiso 1 1 calc R
C26 C 0.6809(9) -0.1609(13) -0.2959(6) 0.100(4) Uani 1 1 d .
H26A H 0.7493 -0.1127 -0.2875 0.150 Uiso 1 1 calc R
H26B H 0.7115 -0.2536 -0.2874 0.150 Uiso 1 1 calc R
H26C H 0.5997 -0.1484 -0.2513 0.150 Uiso 1 1 calc R
C27 C 0.602(3) -0.2823(12) -0.4552(8) 0.230(14) Uani 1 1 d .
H27A H 0.6957 -0.2727 -0.4841 0.276 Uiso 1 1 calc R
H27B H 0.5540 -0.2799 -0.5045 0.276 Uiso 1 1 calc R
C28 C 0.5949(12) -0.4189(10) -0.3934(8) 0.114(5) Uani 1 1 d .
H28A H 0.6306 -0.4844 -0.4299 0.171 Uiso 1 1 calc R
H28B H 0.5026 -0.4323 -0.3646 0.171 Uiso 1 1 calc R
H28C H 0.6470 -0.4268 -0.3464 0.171 Uiso 1 1 calc R

loop_
_atom_site_aniso_label
_atom_site_aniso_U_11
_atom_site_aniso_U_22
_atom_site_aniso_U_33
_atom_site_aniso_U_23
_atom_site_aniso_U_13
_atom_site_aniso_U_12
Cd1 0.0140(3) 0.0163(3) 0.0146(3) -0.00535(19) -0.00349(19) -0.00148(18)
Cl2 0.0247(7) 0.0267(6) 0.0269(7) -0.0079(5) -0.0095(5) -0.0070(5)
O1 0.0226(18) 0.0173(17) 0.0262(18) -0.0073(14) -0.0020(14) -0.0061(14)
O2 0.028(2) 0.055(3) 0.072(3) 0.004(3) -0.001(2) -0.015(2)
O3 0.053(3) 0.057(3) 0.089(4) -0.045(3) -0.046(3) 0.012(2)
O4 0.050(3) 0.042(3) 0.050(3) -0.005(2) -0.025(2) 0.005(2)
O5 0.050(3) 0.037(2) 0.032(2) -0.0121(18) 0.0002(19) 0.008(2)
O6 0.073(5) 0.44(2) 0.073(5) 0.130(8) -0.055(4) -0.143(8)
N1 0.018(2) 0.0169(19) 0.019(2) -0.0040(16) -0.0058(16) 0.0020(16)
N2 0.018(2) 0.0159(19) 0.0147(19) -0.0072(15) -0.0019(15) 0.0008(16)
N3 0.022(2) 0.032(2) 0.027(2) -0.0160(19) -0.0036(17) -0.0025(18)
N4 0.017(2) 0.0180(19) 0.0158(19) -0.0038(15) -0.0040(16) -0.0016(16)
N5 0.017(2) 0.020(2) 0.0151(19) -0.0057(16) -0.0051(15) -0.0031(16)
N6 0.032(3) 0.028(2) 0.050(3) -0.001(2) 0.009(2) 0.002(2)
N7 0.017(2) 0.017(2) 0.025(2) -0.0037(16) -0.0057(17) -0.0036(16)
N8 0.033(3) 0.061(4) 0.034(3) 0.008(3) 0.005(2) 0.016(3)
C1 0.016(2) 0.018(2) 0.016(2) -0.0076(18) -0.0015(18) 0.0002(18)
C2 0.017(2) 0.020(2) 0.020(2) -0.0093(19) -0.0046(19) -0.0045(19)
C3 0.018(2) 0.020(2) 0.021(2) -0.0067(19) -0.0019(19) -0.0047(19)
C4 0.019(2) 0.016(2) 0.015(2) -0.0063(18) 0.0012(18) -0.0008(18)
C5 0.018(2) 0.023(2) 0.022(2) -0.008(2) -0.004(2) 0.000(2)
C6 0.023(3) 0.032(3) 0.027(3) -0.017(2) -0.007(2) -0.003(2)
C7 0.020(2) 0.018(2) 0.022(2) -0.0102(19) 0.000(2) -0.0010(19)
C8 0.016(2) 0.022(2) 0.025(3) -0.009(2) -0.0024(19) 0.0007(19)
C9 0.017(2) 0.020(2) 0.016(2) -0.0062(18) -0.0015(18) -0.0036(19)
C10 0.017(2) 0.020(2) 0.017(2) -0.0053(19) -0.0034(18) -0.0016(19)
C11 0.026(3) 0.021(2) 0.018(2) -0.0071(19) -0.004(2) -0.005(2)
C12 0.022(2) 0.016(2) 0.021(2) -0.0039(19) -0.0068(19) -0.0002(19)
C13 0.021(3) 0.031(3) 0.015(2) -0.005(2) -0.0028(19) -0.012(2)
C14 0.030(3) 0.033(3) 0.020(3) -0.007(2) -0.001(2) -0.014(2)
C15 0.052(4) 0.049(4) 0.021(3) -0.018(3) 0.012(3) -0.039(3)
C16 0.032(3) 0.060(4) 0.016(3) 0.006(3) -0.010(2) -0.026(3)
C17 0.035(3) 0.051(4) 0.025(3) -0.002(3) -0.013(2) -0.011(3)
C18 0.029(3) 0.038(3) 0.021(3) -0.002(2) -0.011(2) -0.007(2)
C19 0.020(2) 0.017(2) 0.019(2) -0.0052(18) -0.0068(19) -0.0028(19)
C20 0.020(3) 0.024(3) 0.026(3) -0.005(2) 0.003(2) -0.006(2)
C21 0.016(3) 0.027(3) 0.042(3) -0.011(2) -0.003(2) -0.002(2)
C22 0.025(3) 0.017(2) 0.034(3) -0.001(2) -0.010(2) -0.003(2)
C23 0.031(3) 0.020(2) 0.033(3) -0.001(2) -0.012(2) -0.011(2)
C24 0.032(3) 0.061(4) 0.024(3) 0.011(3) -0.005(3) 0.005(3)
C25 0.112(10) 0.38(3) 0.120(11) 0.153(15) -0.099(9) -0.173(15)
C26 0.048(5) 0.175(12) 0.060(6) 0.040(7) -0.024(4) -0.043(6)
C27 0.47(3) 0.064(7) 0.055(6) 0.009(6) 0.050(12) 0.126(14)
C28 0.097(8) 0.065(6) 0.111(9) 0.032(6) 0.040(7) 0.042(6)

loop_
_atom_type_symbol
_atom_type_description
_atom_type_scat_dispersion_real
_atom_type_scat_dispersion_imag
_atom_type_scat_source
C C 0.0033 0.0016 'International Tables Vol C Tables 4.2.6.8 and 6.1.1.4'
H H 0.0000 0.0000 'International Tables Vol C Tables 4.2.6.8 and 6.1.1.4'
N N 0.0061 0.0033 'International Tables Vol C Tables 4.2.6.8 and 6.1.1.4'
O O 0.0106 0.0060 'International Tables Vol C Tables 4.2.6.8 and 6.1.1.4'
Cl Cl 0.1484 0.1585 'International Tables Vol C Tables 4.2.6.8 and 6.1.1.4'
Cd Cd -0.8075 1.2024 'International Tables Vol C Tables 4.2.6.8 and 6.1.1.4'

loop_
_geom_angle_atom_site_label_1
_geom_angle_atom_site_label_2
_geom_angle_atom_site_label_3
_geom_angle
_geom_angle_site_symmetry_1
_geom_angle_site_symmetry_3
N4 Cd1 N4 180.0(3) . 2_665
N4 Cd1 O1 84.40(13) . .
N4 Cd1 O1 95.60(13) 2_665 .
N4 Cd1 O1 95.60(13) . 2_665
N4 Cd1 O1 84.40(13) 2_665 2_665
O1 Cd1 O1 180.0 . 2_665
N4 Cd1 N1 86.69(14) . .
N4 Cd1 N1 93.31(14) 2_665 .
O1 Cd1 N1 83.48(13) . .
O1 Cd1 N1 96.52(13) 2_665 .
N4 Cd1 N1 93.31(14) . 2_665
N4 Cd1 N1 86.69(14) 2_665 2_665
O1 Cd1 N1 96.52(13) . 2_665
O1 Cd1 N1 83.48(13) 2_665 2_665
N1 Cd1 N1 180.0 . 2_665
O3 Cl2 O2 112.1(4) . .
O3 Cl2 O4 109.2(3) . .
O2 Cl2 O4 110.1(3) . .
O3 Cl2 O5 107.6(3) . .
O2 Cl2 O5 107.6(3) . .
O4 Cl2 O5 110.1(3) . .
C19 O1 Cd1 144.3(3) . .
C1 N1 C2 105.9(4) . .
C1 N1 Cd1 136.5(3) . .
C2 N1 Cd1 117.7(3) . .
C1 N2 C3 107.3(4) . .
C1 N2 C4 126.6(4) . .
C3 N2 C4 125.7(4) . .
N3 N3 C7 113.8(5) 2_576 .
C10 N4 C11 106.3(4) . .
C10 N4 Cd1 126.7(3) . .
C11 N4 Cd1 127.0(3) . .
C10 N5 C12 107.5(4) . .
C10 N5 C13 126.1(4) . .
C12 N5 C13 126.4(4) . .
N6 N6 C16 106.1(7) 2_564 .
C19 N7 C20 119.7(4) . .
C19 N7 C22 121.2(4) . .
C20 N7 C22 119.1(4) . .
C24 N8 C27 126.5(14) . .
C24 N8 C25 118.0(12) . .
C27 N8 C25 115.1(15) . .
N1 C1 N2 110.8(4) . .
C3 C2 N1 110.2(4) . .
C2 C3 N2 105.8(4) . .
C5 C4 C9 121.5(4) . .
C5 C4 N2 119.7(4) . .
C9 C4 N2 118.8(4) . .
C6 C5 C4 119.5(5) . .
C5 C6 C7 119.5(5) . .
C8 C7 C6 120.5(4) . .
C8 C7 N3 114.5(4) . .
C6 C7 N3 125.0(4) . .
C9 C8 C7 120.3(4) . .
C8 C9 C4 118.7(4) . .
N4 C10 N5 110.7(4) . .
C12 C11 N4 109.3(4) . .
C11 C12 N5 106.2(4) . .
C18 C13 C14 120.9(5) . .
C18 C13 N5 119.7(5) . .
C14 C13 N5 119.4(5) . .
C13 C14 C15 117.9(5) . .
C14 C15 C16 120.5(6) . .
C17 C16 C15 120.0(5) . .
C17 C16 N6 112.7(5) . .
C15 C16 N6 127.3(6) . .
C16 C17 C18 120.2(6) . .
C17 C18 C13 120.4(6) . .
O1 C19 N7 124.0(5) . .
N7 C20 C21 113.1(4) . .
N7 C22 C23 112.7(4) . .
O6 C24 N8 126.4(11) . .
N8 C25 C26 117.9(9) . .
N8 C27 C28 120.0(9) . .

loop_
_geom_bond_atom_site_label_1
_geom_bond_atom_site_label_2
_geom_bond_distance
_geom_bond_site_symmetry_2
Cd1 N4 2.300(4) .
Cd1 N4 2.300(4) 2_665
Cd1 O1 2.332(3) .
Cd1 O1 2.332(3) 2_665
Cd1 N1 2.374(4) .
Cd1 N1 2.374(4) 2_665
Cl2 O3 1.400(4) .
Cl2 O2 1.429(5) .
Cl2 O4 1.428(5) .
Cl2 O5 1.456(4) .
O1 C19 1.231(6) .
O6 C24 1.157(10) .
N1 C1 1.318(6) .
N1 C2 1.379(6) .
N2 C1 1.362(6) .
N2 C3 1.379(6) .
N2 C4 1.436(6) .
N3 N3 1.246(9) 2_576
N3 C7 1.431(6) .
N4 C10 1.312(6) .
N4 C11 1.390(6) .
N5 C10 1.355(6) .
N5 C12 1.379(6) .
N5 C13 1.436(6) .
N6 N6 1.205(10) 2_564
N6 C16 1.502(8) .
N7 C19 1.321(6) .
N7 C20 1.461(6) .
N7 C22 1.461(6) .
N8 C24 1.252(8) .
N8 C27 1.367(12) .
N8 C25 1.447(15) .
C2 C3 1.354(7) .
C4 C5 1.391(7) .
C4 C9 1.394(7) .
C5 C6 1.387(7) .
C6 C7 1.395(7) .
C7 C8 1.394(7) .
C8 C9 1.386(7) .
C11 C12 1.352(7) .
C13 C18 1.385(8) .
C13 C14 1.389(7) .
C14 C15 1.405(8) .
C15 C16 1.403(10) .
C16 C17 1.361(9) .
C17 C18 1.380(8) .
C20 C21 1.531(8) .
C22 C23 1.529(7) .
C25 C26 1.502(13) .
C27 C28 1.509(14) .

loop_
_geom_torsion_atom_site_label_1
_geom_torsion_atom_site_label_2
_geom_torsion_atom_site_label_3
_geom_torsion_atom_site_label_4
_geom_torsion
_geom_torsion_site_symmetry_1
N4 Cd1 O1 C19 130.0(6) .
N4 Cd1 O1 C19 -50.0(6) 2_665
N1 Cd1 O1 C19 -142.7(6) .
N1 Cd1 O1 C19 37.3(6) 2_665
N4 Cd1 N1 C1 -127.9(5) .
N4 Cd1 N1 C1 52.1(5) 2_665
O1 Cd1 N1 C1 147.3(5) .
O1 Cd1 N1 C1 -32.7(5) 2_665
N4 Cd1 N1 C2 51.5(3) .
N4 Cd1 N1 C2 -128.5(3) 2_665
O1 Cd1 N1 C2 -33.3(3) .
O1 Cd1 N1 C2 146.7(3) 2_665
O1 Cd1 N4 C10 -32.0(4) .
O1 Cd1 N4 C10 148.0(4) 2_665
N1 Cd1 N4 C10 -115.7(4) .
N1 Cd1 N4 C10 64.3(4) 2_665
O1 Cd1 N4 C11 149.6(4) .
O1 Cd1 N4 C11 -30.4(4) 2_665
N1 Cd1 N4 C11 65.9(4) .
N1 Cd1 N4 C11 -114.1(4) 2_665
C2 N1 C1 N2 1.3(5) .
Cd1 N1 C1 N2 -179.3(3) .
C3 N2 C1 N1 -1.5(5) .
C4 N2 C1 N1 -174.6(4) .
C1 N1 C2 C3 -0.5(5) .
Cd1 N1 C2 C3 179.9(3) .
N1 C2 C3 N2 -0.4(5) .
C1 N2 C3 C2 1.1(5) .
C4 N2 C3 C2 174.3(4) .
C1 N2 C4 C5 -33.2(7) .
C3 N2 C4 C5 155.0(5) .
C1 N2 C4 C9 147.0(5) .
C3 N2 C4 C9 -24.9(7) .
C9 C4 C5 C6 -0.6(7) .
N2 C4 C5 C6 179.6(5) .
C4 C5 C6 C7 -0.1(8) .
C5 C6 C7 C8 1.0(8) .
C5 C6 C7 N3 179.6(5) .
N3 N3 C7 C8 -175.1(6) 2_576
N3 N3 C7 C6 6.2(9) 2_576
C6 C7 C8 C9 -1.1(8) .
N3 C7 C8 C9 -179.9(4) .
C7 C8 C9 C4 0.4(7) .
C5 C4 C9 C8 0.5(7) .
N2 C4 C9 C8 -179.7(4) .
C11 N4 C10 N5 -0.2(5) .
Cd1 N4 C10 N5 -178.8(3) .
C12 N5 C10 N4 -0.3(5) .
C13 N5 C10 N4 -179.9(4) .
C10 N4 C11 C12 0.6(5) .
Cd1 N4 C11 C12 179.2(3) .
N4 C11 C12 N5 -0.7(5) .
C10 N5 C12 C11 0.6(5) .
C13 N5 C12 C11 -179.8(4) .
C10 N5 C13 C18 153.2(5) .
C12 N5 C13 C18 -26.4(7) .
C10 N5 C13 C14 -27.1(7) .
C12 N5 C13 C14 153.3(5) .
C18 C13 C14 C15 0.2(7) .
N5 C13 C14 C15 -179.6(4) .
C13 C14 C15 C16 -0.1(8) .
C14 C15 C16 C17 -0.1(8) .
C14 C15 C16 N6 179.0(5) .
N6 N6 C16 C17 173.5(6) 2_564
N6 N6 C16 C15 -5.6(9) 2_564
C15 C16 C17 C18 0.2(9) .
N6 C16 C17 C18 -179.0(5) .
C16 C17 C18 C13 -0.2(9) .
C14 C13 C18 C17 0.0(8) .
N5 C13 C18 C17 179.7(5) .
Cd1 O1 C19 N7 160.3(4) .
C20 N7 C19 O1 -0.9(7) .
C22 N7 C19 O1 -178.3(5) .
C19 N7 C20 C21 78.7(6) .
C22 N7 C20 C21 -103.9(5) .
C19 N7 C22 C23 -122.2(5) .
C20 N7 C22 C23 60.4(6) .
C27 N8 C24 O6 5.2(12) .
C25 N8 C24 O6 178.2(8) .
C24 N8 C25 C26 98.4(17) .
C27 N8 C25 C26 -87.8(18) .
C24 N8 C27 C28 -92(2) .
C25 N8 C27 C28 95(2) .
